data_4512364
loop_
_publ_author_name
'Shi, Chao'
'Wei, Bin'
'Zhang, Wen'

_publ_section_title
;
 Toward Understanding the Origin of Structural Phase Transition in
 Guanidinium Pyridinium 1,5-Naphthalenedisulfonate
;
_journal_issue 12
_journal_name_full 'Crystal Growth &amp; Design'
_journal_page_first 6570
_journal_paper_doi 10.1021/cg5014895
_journal_volume 14
_journal_year 2014
_chemical_formula_moiety 'C10 H6 O6 S2, C H6 N3, C3 H10 N'
_chemical_formula_sum 'C14 H22 N4 O6 S2'
_chemical_formula_weight 406.48
_chemical_name_systematic
; 
 ? 
;
_space_group_IT_number 2
_symmetry_cell_setting triclinic
_symmetry_space_group_name_Hall '-P 1'
_symmetry_space_group_name_H-M 'P -1'
_atom_sites_solution_hydrogens geom
_atom_sites_solution_primary direct
_atom_sites_solution_secondary difmap
_audit_creation_method SHELXL-97
_cell_angle_alpha 80.05(3)
_cell_angle_beta 81.21(3)
_cell_angle_gamma 88.06(3)
_cell_formula_units_Z 2
_cell_length_a 8.9071(18)
_cell_length_b 9.2503(19)
_cell_length_c 11.408(2)
_cell_measurement_reflns_used 3638
_cell_measurement_temperature 293(2)
_cell_measurement_theta_max 27.5
_cell_measurement_theta_min 3.0
_cell_volume 914.9(3)
_computing_cell_refinement CrystalClear
_computing_data_collection 'CrystalClear (Rigaku, 2005)'
_computing_data_reduction CrystalClear
_computing_molecular_graphics SHELXTL
_computing_publication_material SHELXTL
_computing_structure_refinement SHELXTL
_computing_structure_solution 'SHELXTL (Sheldrick, 2008)'
_diffrn_ambient_temperature 293(2)
_diffrn_measured_fraction_theta_full 0.996
_diffrn_measured_fraction_theta_max 0.996
_diffrn_measurement_device_type 'Rigaku, SCXmini'
_diffrn_measurement_method '\w scans'
_diffrn_radiation_monochromator graphite
_diffrn_radiation_source 'fine-focus sealed tube'
_diffrn_radiation_type MoK\a
_diffrn_radiation_wavelength 0.71073
_diffrn_reflns_av_R_equivalents 0.0430
_diffrn_reflns_av_sigmaI/netI 0.0504
_diffrn_reflns_limit_h_max 11
_diffrn_reflns_limit_h_min -11
_diffrn_reflns_limit_k_max 11
_diffrn_reflns_limit_k_min -11
_diffrn_reflns_limit_l_max 14
_diffrn_reflns_limit_l_min -14
_diffrn_reflns_number 9523
_diffrn_reflns_theta_full 27.48
_diffrn_reflns_theta_max 27.48
_diffrn_reflns_theta_min 3.12
_diffrn_standards_decay_% 0
_diffrn_standards_interval_count 150
_diffrn_standards_interval_time 9
_exptl_absorpt_coefficient_mu 0.331
_exptl_absorpt_correction_T_max 0.525
_exptl_absorpt_correction_T_min 0.520
_exptl_absorpt_correction_type multi-scan
_exptl_absorpt_process_details 'CrystalClear (Rigaku, 2005)'
_exptl_crystal_colour Colorless
_exptl_crystal_density_diffrn 1.475
_exptl_crystal_density_method 'not measured'
_exptl_crystal_description block
_exptl_crystal_F_000 428
_exptl_crystal_size_max 0.20
_exptl_crystal_size_mid 0.20
_exptl_crystal_size_min 0.20
_refine_diff_density_max 0.424
_refine_diff_density_min -0.979
_refine_diff_density_rms 0.175
_refine_ls_extinction_method none
_refine_ls_goodness_of_fit_ref 1.159
_refine_ls_hydrogen_treatment constr
_refine_ls_matrix_type full
_refine_ls_number_parameters 237
_refine_ls_number_reflns 4176
_refine_ls_number_restraints 0
_refine_ls_restrained_S_all 1.159
_refine_ls_R_factor_all 0.0655
_refine_ls_R_factor_gt 0.0556
_refine_ls_shift/su_max 0.001
_refine_ls_shift/su_mean 0.000
_refine_ls_structure_factor_coef Fsqd
_refine_ls_weighting_details 'calc w=1/[\s^2^(Fo^2^)+(0.0766P)^2^+0.1989P] where P=(Fo^2^+2Fc^2^)/3'
_refine_ls_weighting_scheme calc
_refine_ls_wR_factor_gt 0.1429
_refine_ls_wR_factor_ref 0.1503
_reflns_number_gt 3504
_reflns_number_total 4176
_reflns_threshold_expression >2sigma(I)
_cod_data_source_file cg5014895_si_002.cif
_cod_data_source_block 3PA
_cod_depositor_comments 'Adding full bibliography for 4512336--4512373.cif.'
_cod_database_code 4512364

loop_
_symmetry_equiv_pos_as_xyz
'x, y, z'
'-x, -y, -z'

loop_
_atom_site_label
_atom_site_type_symbol
_atom_site_fract_x
_atom_site_fract_y
_atom_site_fract_z
_atom_site_U_iso_or_equiv
_atom_site_adp_type
_atom_site_occupancy
_atom_site_symmetry_multiplicity
_atom_site_calc_flag
_atom_site_refinement_flags
S1 S 0.51136(6) 1.04278(6) 0.19333(4) 0.02726(16) Uani 1 1 d .
O3 O 0.64763(18) 0.95425(18) 0.17130(14) 0.0375(4) Uani 1 1 d .
O2 O 0.39163(19) 1.00445(19) 0.13112(13) 0.0371(4) Uani 1 1 d .
O1 O 0.5428(2) 1.19965(17) 0.16772(14) 0.0409(4) Uani 1 1 d .
C14 C 0.4420(2) 0.9957(2) 0.34972(18) 0.0256(4) Uani 1 1 d .
C13 C 0.3024(3) 0.9301(3) 0.3819(2) 0.0324(5) Uani 1 1 d .
H13 H 0.2472 0.9133 0.3227 0.039 Uiso 1 1 calc R
C12 C 0.2429(3) 0.8883(3) 0.5035(2) 0.0346(5) Uani 1 1 d .
H12 H 0.1485 0.8435 0.5248 0.042 Uiso 1 1 calc R
C11 C 0.3227(2) 0.9129(2) 0.59091(19) 0.0290(5) Uani 1 1 d .
H11 H 0.2807 0.8865 0.6713 0.035 Uiso 1 1 calc R
C10 C 0.4689(2) 0.9782(2) 0.56167(16) 0.0228(4) Uani 1 1 d .
S2 S 0.10696(7) 0.57948(6) 0.19143(5) 0.03379(18) Uani 1 1 d .
O6 O 0.2198(2) 0.4985(2) 0.12068(16) 0.0451(4) Uani 1 1 d .
O5 O -0.0434(2) 0.5720(2) 0.16022(16) 0.0514(5) Uani 1 1 d .
O4 O 0.1585(2) 0.72841(19) 0.18785(16) 0.0456(4) Uani 1 1 d .
C5 C 0.1895(3) 0.3667(3) 0.3668(2) 0.0386(5) Uani 1 1 d .
H1 H 0.2532 0.3346 0.3037 0.046 Uiso 1 1 calc R
C6 C 0.0993(3) 0.4878(2) 0.3441(2) 0.0306(5) Uani 1 1 d .
C7 C 0.0008(2) 0.5400(2) 0.44070(19) 0.0291(5) Uani 1 1 d .
C8 C -0.0946(3) 0.6653(3) 0.4215(2) 0.0361(5) Uani 1 1 d .
H4 H -0.0942 0.7174 0.3440 0.043 Uiso 1 1 calc R
C9 C -0.1866(3) 0.7096(3) 0.5154(2) 0.0426(6) Uani 1 1 d .
H5 H -0.2486 0.7917 0.5014 0.051 Uiso 1 1 calc R
N1 N 1.1415(2) 0.1988(3) 0.1044(2) 0.0478(6) Uani 1 1 d .
H1A H 1.2149 0.1360 0.1070 0.057 Uiso 1 1 calc R
H1B H 1.1606 0.2912 0.0902 0.057 Uiso 1 1 calc R
N2 N 0.8876(2) 0.2525(2) 0.1187(2) 0.0437(5) Uani 1 1 d .
H2A H 0.7945 0.2247 0.1307 0.052 Uiso 1 1 calc R
H2B H 0.9085 0.3446 0.1045 0.052 Uiso 1 1 calc R
N3 N 0.9686(3) 0.0122(2) 0.1441(2) 0.0462(5) Uani 1 1 d .
H3A H 1.0412 -0.0514 0.1468 0.055 Uiso 1 1 calc R
H3B H 0.8758 -0.0165 0.1556 0.055 Uiso 1 1 calc R
C1 C 0.9993(3) 0.1532(3) 0.1223(2) 0.0340(5) Uani 1 1 d .
N4 N 0.4913(2) 0.7092(2) 0.08660(17) 0.0395(5) Uani 1 1 d .
H4A H 0.5380 0.7922 0.0882 0.059 Uiso 1 1 calc R
H4B H 0.3948 0.7140 0.1207 0.059 Uiso 1 1 calc R
H4C H 0.4947 0.6966 0.0106 0.059 Uiso 1 1 calc R
C2 C 0.5682(3) 0.5842(3) 0.1535(2) 0.0405(6) Uani 1 1 d .
H2C H 0.6752 0.5846 0.1205 0.049 Uiso 1 1 calc R
H2D H 0.5254 0.4931 0.1429 0.049 Uiso 1 1 calc R
C3 C 0.5518(3) 0.5907(3) 0.2852(2) 0.0423(6) Uani 1 1 d .
H3C H 0.4452 0.6015 0.3165 0.051 Uiso 1 1 calc R
H3D H 0.6051 0.6757 0.2967 0.051 Uiso 1 1 calc R
C4 C 0.6151(3) 0.4533(3) 0.3540(3) 0.0499(7) Uani 1 1 d .
H4E H 0.7184 0.4384 0.3192 0.075 Uiso 1 1 calc R
H4D H 0.5553 0.3703 0.3499 0.075 Uiso 1 1 calc R
H4F H 0.6118 0.4639 0.4366 0.075 Uiso 1 1 calc R

loop_
_atom_site_aniso_label
_atom_site_aniso_U_11
_atom_site_aniso_U_22
_atom_site_aniso_U_33
_atom_site_aniso_U_23
_atom_site_aniso_U_13
_atom_site_aniso_U_12
S1 0.0334(3) 0.0283(3) 0.0207(3) -0.0039(2) -0.0061(2) -0.0011(2)
O3 0.0334(9) 0.0437(10) 0.0358(9) -0.0111(7) -0.0023(7) 0.0027(7)
O2 0.0391(9) 0.0510(10) 0.0252(8) -0.0117(7) -0.0115(7) -0.0009(7)
O1 0.0661(12) 0.0282(8) 0.0274(8) 0.0013(7) -0.0100(8) -0.0041(8)
C14 0.0305(10) 0.0242(10) 0.0228(9) -0.0041(8) -0.0065(8) 0.0014(8)
C13 0.0323(11) 0.0382(12) 0.0288(11) -0.0063(9) -0.0096(9) -0.0048(9)
C12 0.0307(11) 0.0404(13) 0.0321(11) -0.0014(10) -0.0054(9) -0.0106(9)
C11 0.0302(11) 0.0316(11) 0.0235(10) -0.0015(8) -0.0016(8) -0.0038(9)
C10 0.0279(10) 0.0194(9) 0.0212(9) -0.0023(7) -0.0060(8) 0.0008(7)
S2 0.0360(3) 0.0349(3) 0.0301(3) -0.0017(2) -0.0068(2) -0.0060(2)
O6 0.0497(11) 0.0456(10) 0.0372(9) -0.0072(8) 0.0028(8) -0.0028(8)
O5 0.0383(10) 0.0769(14) 0.0385(10) -0.0001(9) -0.0131(8) -0.0090(9)
O4 0.0601(12) 0.0328(9) 0.0428(10) 0.0002(7) -0.0099(9) -0.0075(8)
C5 0.0427(13) 0.0347(12) 0.0383(12) -0.0080(10) -0.0052(10) 0.0064(10)
C6 0.0339(11) 0.0286(11) 0.0291(10) -0.0029(9) -0.0064(9) -0.0021(9)
C7 0.0310(11) 0.0259(10) 0.0309(11) -0.0029(9) -0.0081(9) -0.0017(8)
C8 0.0424(13) 0.0311(12) 0.0339(12) -0.0004(9) -0.0098(10) 0.0052(10)
C9 0.0490(14) 0.0334(12) 0.0440(14) -0.0034(10) -0.0087(11) 0.0148(11)
N1 0.0309(11) 0.0437(12) 0.0677(15) -0.0077(11) -0.0057(10) 0.0011(9)
N2 0.0329(11) 0.0435(12) 0.0483(12) 0.0061(10) -0.0027(9) 0.0029(9)
N3 0.0400(12) 0.0414(12) 0.0569(14) -0.0073(10) -0.0076(10) 0.0014(9)
C1 0.0316(11) 0.0426(13) 0.0271(11) -0.0046(9) -0.0043(9) 0.0016(10)
N4 0.0485(12) 0.0372(11) 0.0308(10) -0.0012(8) -0.0045(9) -0.0012(9)
C2 0.0471(14) 0.0394(13) 0.0363(12) -0.0091(10) -0.0090(11) 0.0080(11)
C3 0.0561(16) 0.0351(13) 0.0354(12) -0.0041(10) -0.0089(11) 0.0043(11)
C4 0.0570(17) 0.0448(15) 0.0468(15) -0.0003(12) -0.0136(13) 0.0037(13)

loop_
_atom_type_symbol
_atom_type_description
_atom_type_scat_dispersion_real
_atom_type_scat_dispersion_imag
_atom_type_scat_source
C C 0.0033 0.0016 'International Tables Vol C Tables 4.2.6.8 and 6.1.1.4'
N N 0.0061 0.0033 'International Tables Vol C Tables 4.2.6.8 and 6.1.1.4'
O O 0.0106 0.0060 'International Tables Vol C Tables 4.2.6.8 and 6.1.1.4'
S S 0.1246 0.1234 'International Tables Vol C Tables 4.2.6.8 and 6.1.1.4'
H H 0.0000 0.0000 'International Tables Vol C Tables 4.2.6.8 and 6.1.1.4'

loop_
_geom_angle_atom_site_label_1
_geom_angle_atom_site_label_2
_geom_angle_atom_site_label_3
_geom_angle
_geom_angle_site_symmetry_1
_geom_angle_site_symmetry_3
O2 S1 O3 111.81(10) . .
O2 S1 O1 112.32(11) . .
O3 S1 O1 112.43(11) . .
O2 S1 C14 105.93(10) . .
O3 S1 C14 106.18(10) . .
O1 S1 C14 107.66(10) . .
C13 C14 C10 121.51(19) . 2_676
C13 C14 S1 117.54(16) . .
C10 C14 S1 120.92(15) 2_676 .
C14 C13 C12 120.2(2) . .
C14 C13 H13 119.9 . .
C12 C13 H13 119.9 . .
C11 C12 C13 120.3(2) . .
C11 C12 H12 119.8 . .
C13 C12 H12 119.8 . .
C12 C11 C10 121.36(19) . .
C12 C11 H11 119.3 . .
C10 C11 H11 119.3 . .
C11 C10 C10 119.1(2) . 2_676
C11 C10 C14 123.39(18) . 2_676
C10 C10 C14 117.5(2) 2_676 2_676
O5 S2 O4 114.07(12) . .
O5 S2 O6 112.56(12) . .
O4 S2 O6 110.69(11) . .
O5 S2 C6 106.91(11) . .
O4 S2 C6 106.54(11) . .
O6 S2 C6 105.43(11) . .
C6 C5 C9 120.4(2) . 2_566
C6 C5 H1 119.8 . .
C9 C5 H1 119.8 2_566 .
C5 C6 C7 120.7(2) . .
C5 C6 S2 118.28(18) . .
C7 C6 S2 121.01(16) . .
C8 C7 C7 119.6(3) . 2_566
C8 C7 C6 122.7(2) . .
C7 C7 C6 117.7(2) 2_566 .
C9 C8 C7 120.5(2) . .
C9 C8 H4 119.8 . .
C7 C8 H4 119.8 . .
C8 C9 C5 121.1(2) . 2_566
C8 C9 H5 119.5 . .
C5 C9 H5 119.5 2_566 .
C1 N1 H1A 120.0 . .
C1 N1 H1B 120.0 . .
H1A N1 H1B 120.0 . .
C1 N2 H2A 120.0 . .
C1 N2 H2B 120.0 . .
H2A N2 H2B 120.0 . .
C1 N3 H3A 120.0 . .
C1 N3 H3B 120.0 . .
H3A N3 H3B 120.0 . .
N3 C1 N1 120.6(2) . .
N3 C1 N2 120.5(2) . .
N1 C1 N2 118.9(2) . .
C2 N4 H4A 109.5 . .
C2 N4 H4B 109.5 . .
H4A N4 H4B 109.5 . .
C2 N4 H4C 109.5 . .
H4A N4 H4C 109.5 . .
H4B N4 H4C 109.5 . .
N4 C2 C3 112.1(2) . .
N4 C2 H2C 109.2 . .
C3 C2 H2C 109.2 . .
N4 C2 H2D 109.2 . .
C3 C2 H2D 109.2 . .
H2C C2 H2D 107.9 . .
C2 C3 C4 111.1(2) . .
C2 C3 H3C 109.4 . .
C4 C3 H3C 109.4 . .
C2 C3 H3D 109.4 . .
C4 C3 H3D 109.4 . .
H3C C3 H3D 108.0 . .
C3 C4 H4E 109.5 . .
C3 C4 H4D 109.5 . .
H4E C4 H4D 109.5 . .
C3 C4 H4F 109.5 . .
H4E C4 H4F 109.5 . .
H4D C4 H4F 109.5 . .

loop_
_geom_bond_atom_site_label_1
_geom_bond_atom_site_label_2
_geom_bond_distance
_geom_bond_site_symmetry_2
S1 O2 1.4528(16) .
S1 O3 1.4552(17) .
S1 O1 1.4579(17) .
S1 C14 1.780(2) .
C14 C13 1.372(3) .
C14 C10 1.433(3) 2_676
C13 C12 1.400(3) .
C13 H13 0.9300 .
C12 C11 1.363(3) .
C12 H12 0.9300 .
C11 C10 1.422(3) .
C11 H11 0.9300 .
C10 C10 1.425(4) 2_676
C10 C14 1.433(3) 2_676
S2 O5 1.4440(18) .
S2 O4 1.4586(18) .
S2 O6 1.4606(19) .
S2 C6 1.793(2) .
C5 C6 1.367(3) .
C5 C9 1.403(3) 2_566
C5 H1 0.9300 .
C6 C7 1.441(3) .
C7 C8 1.420(3) .
C7 C7 1.424(4) 2_566
C8 C9 1.360(3) .
C8 H4 0.9300 .
C9 C5 1.403(3) 2_566
C9 H5 0.9300 .
N1 C1 1.324(3) .
N1 H1A 0.8600 .
N1 H1B 0.8600 .
N2 C1 1.332(3) .
N2 H2A 0.8600 .
N2 H2B 0.8600 .
N3 C1 1.315(3) .
N3 H3A 0.8600 .
N3 H3B 0.8600 .
N4 C2 1.480(3) .
N4 H4A 0.8900 .
N4 H4B 0.8900 .
N4 H4C 0.8900 .
C2 C3 1.499(3) .
C2 H2C 0.9700 .
C2 H2D 0.9700 .
C3 C4 1.514(4) .
C3 H3C 0.9700 .
C3 H3D 0.9700 .
C4 H4E 0.9600 .
C4 H4D 0.9600 .
C4 H4F 0.9600 .

loop_
_geom_hbond_atom_site_label_D
_geom_hbond_atom_site_label_H
_geom_hbond_atom_site_label_A
_geom_hbond_distance_DH
_geom_hbond_distance_HA
_geom_hbond_distance_DA
_geom_hbond_angle_DHA
_geom_hbond_site_symmetry_A
N4 H4C O1 0.89 2.16 2.937(3) 144.9 2_675
N4 H4B O6 0.89 2.57 3.093(3) 118.2 .
N4 H4B O4 0.89 2.14 3.024(3) 175.2 .
N4 H4A O2 0.89 2.40 2.946(3) 120.0 .
N4 H4A O3 0.89 2.23 3.065(3) 156.2 .
N3 H3B O3 0.86 2.04 2.886(3) 169.6 1_545
N3 H3A O4 0.86 2.27 3.083(3) 158.7 1_645
N2 H2B O5 0.86 2.37 3.167(3) 154.1 1_655
N2 H2A O1 0.86 2.23 3.076(3) 168.2 1_545
N1 H1B O6 0.86 2.10 2.924(3) 159.3 1_655
N1 H1A O2 0.86 1.98 2.835(3) 172.0 1_645

loop_
_geom_torsion_atom_site_label_1
_geom_torsion_atom_site_label_2
_geom_torsion_atom_site_label_3
_geom_torsion_atom_site_label_4
_geom_torsion
_geom_torsion_site_symmetry_1
_geom_torsion_site_symmetry_4
O2 S1 C14 C13 3.0(2) . .
O3 S1 C14 C13 -116.04(18) . .
O1 S1 C14 C13 123.33(18) . .
O2 S1 C14 C10 -178.82(16) . 2_676
O3 S1 C14 C10 62.16(18) . 2_676
O1 S1 C14 C10 -58.47(19) . 2_676
C10 C14 C13 C12 0.8(3) 2_676 .
S1 C14 C13 C12 178.94(18) . .
C14 C13 C12 C11 0.3(4) . .
C13 C12 C11 C10 -1.4(4) . .
C12 C11 C10 C10 1.5(4) . 2_676
C12 C11 C10 C14 -179.0(2) . 2_676
C9 C5 C6 C7 0.6(4) 2_566 .
C9 C5 C6 S2 -179.5(2) 2_566 .
O5 S2 C6 C5 118.8(2) . .
O4 S2 C6 C5 -118.9(2) . .
O6 S2 C6 C5 -1.2(2) . .
O5 S2 C6 C7 -61.3(2) . .
O4 S2 C6 C7 61.1(2) . .
O6 S2 C6 C7 178.74(17) . .
C5 C6 C7 C8 179.9(2) . .
S2 C6 C7 C8 0.0(3) . .
C5 C6 C7 C7 -1.0(4) . 2_566
S2 C6 C7 C7 179.0(2) . 2_566
C7 C7 C8 C9 0.4(4) 2_566 .
C6 C7 C8 C9 179.4(2) . .
C7 C8 C9 C5 0.1(4) . 2_566
N4 C2 C3 C4 173.4(2) . .
